data_7205600
loop_
_publ_author_name
'Dobrza\'nska, Liliana'

_publ_section_title
;
 Anion directed supramolecular architectures of silver(i) complexes
 with 1,3-bis(imidazol-1-ylmethyl)-2,4,6-trimethylbenzene and a
 reversible, solvent-induced structural change during a
 single-crystal-to-single-crystal transformation
;
_journal_issue 7
_journal_name_full CrystEngComm
_journal_page_first 2303
_journal_paper_doi 10.1039/c0ce00469c
_journal_volume 13
_journal_year 2011
_chemical_formula_sum 'C38 H46 Ag2 F12 N10 Sb2'
_chemical_formula_weight 1330.09
_chemical_name_common work
_chemical_name_systematic
;
?
;
_space_group_IT_number 2
_symmetry_cell_setting triclinic
_symmetry_space_group_name_Hall '-P 1'
_symmetry_space_group_name_H-M 'P -1'
_atom_sites_solution_hydrogens geom
_atom_sites_solution_primary direct
_atom_sites_solution_secondary difmap
_audit_creation_method SHELXL-97
_cell_angle_alpha 99.5060(10)
_cell_angle_beta 101.9620(10)
_cell_angle_gamma 101.4790(10)
_cell_formula_units_Z 1
_cell_length_a 8.6798(7)
_cell_length_b 9.9988(8)
_cell_length_c 13.7746(10)
_cell_measurement_reflns_used 9393
_cell_measurement_temperature 100(2)
_cell_measurement_theta_max 28.21
_cell_measurement_theta_min 2.347
_cell_volume 1119.24(15)
_computing_cell_refinement 'SAINT (Bruker, 2002)'
_computing_data_collection 'SMART (Bruker, 2001)'
_computing_data_reduction SAINT
_computing_molecular_graphics 'Mercury (Macrae, 2008)'
_computing_structure_refinement 'SHELXL-97 (Sheldrick, 2008)'
_computing_structure_solution 'SHELXS-97 (Sheldrick, 2008)'
_diffrn_ambient_temperature 100(2)
_diffrn_measured_fraction_theta_full 0.994
_diffrn_measured_fraction_theta_max 0.928
_diffrn_measurement_device_type 'Bruker APEX CCD area-detector'
_diffrn_measurement_method \w
_diffrn_radiation_monochromator graphite
_diffrn_radiation_source 'fine-focus sealed tube'
_diffrn_radiation_type MoK\a
_diffrn_radiation_wavelength 0.71073
_diffrn_reflns_av_R_equivalents 0.0192
_diffrn_reflns_av_sigmaI/netI 0.0228
_diffrn_reflns_limit_h_max 11
_diffrn_reflns_limit_h_min -11
_diffrn_reflns_limit_k_max 13
_diffrn_reflns_limit_k_min -13
_diffrn_reflns_limit_l_max 18
_diffrn_reflns_limit_l_min -18
_diffrn_reflns_number 13004
_diffrn_reflns_theta_full 26.50
_diffrn_reflns_theta_max 28.27
_diffrn_reflns_theta_min 1.55
_exptl_absorpt_coefficient_mu 2.148
_exptl_absorpt_correction_T_max 0.7826
_exptl_absorpt_correction_T_min 0.3956
_exptl_absorpt_correction_type multi-scan
_exptl_absorpt_process_details 'SADABS (Sheldrick, 1997)'
_exptl_crystal_colour colorless
_exptl_crystal_density_diffrn 1.973
_exptl_crystal_density_method 'not measured'
_exptl_crystal_description plate
_exptl_crystal_F_000 648
_exptl_crystal_size_max 0.43
_exptl_crystal_size_mid 0.25
_exptl_crystal_size_min 0.12
_refine_diff_density_max 1.277
_refine_diff_density_min -0.435
_refine_diff_density_rms 0.098
_refine_ls_extinction_method none
_refine_ls_goodness_of_fit_ref 1.165
_refine_ls_hydrogen_treatment constr
_refine_ls_matrix_type full
_refine_ls_number_parameters 296
_refine_ls_number_reflns 5162
_refine_ls_number_restraints 0
_refine_ls_restrained_S_all 1.165
_refine_ls_R_factor_all 0.0280
_refine_ls_R_factor_gt 0.0270
_refine_ls_shift/su_max 0.003
_refine_ls_shift/su_mean 0.000
_refine_ls_structure_factor_coef Fsqd
_refine_ls_weighting_details 'calc w=1/[\s^2^(Fo^2^)+(0.0252P)^2^+1.6652P] where P=(Fo^2^+2Fc^2^)/3'
_refine_ls_weighting_scheme calc
_refine_ls_wR_factor_gt 0.0640
_refine_ls_wR_factor_ref 0.0645
_reflns_number_gt 5041
_reflns_number_total 5162
_reflns_threshold_expression >2sigma(I)
_cod_data_source_file c0ce00469c.txt
_cod_data_source_block 1
_cod_original_sg_symbol_H-M P-1
_cod_database_code 7205600

loop_
_symmetry_equiv_pos_as_xyz
'x, y, z'
'-x, -y, -z'

loop_
_atom_site_label
_atom_site_type_symbol
_atom_site_fract_x
_atom_site_fract_y
_atom_site_fract_z
_atom_site_U_iso_or_equiv
_atom_site_adp_type
_atom_site_occupancy
_atom_site_symmetry_multiplicity
_atom_site_calc_flag
_atom_site_refinement_flags
_atom_site_disorder_assembly
_atom_site_disorder_group
Ag1 Ag 0.50528(2) 0.95374(2) 0.710762(15) 0.01783(6) Uani 1 1 d . . .
N1 N 0.7006(3) 0.8573(2) 0.73394(17) 0.0181(4) Uani 1 1 d . . .
C2 C 0.7375(3) 0.7838(3) 0.8031(2) 0.0162(5) Uani 1 1 d . . .
H2 H 0.6706 0.7563 0.8464 0.019 Uiso 1 1 calc R . .
N3 N 0.8817(3) 0.7529(2) 0.80428(16) 0.0152(4) Uani 1 1 d . . .
C4 C 0.9411(3) 0.8100(3) 0.7311(2) 0.0189(5) Uani 1 1 d . . .
H4 H 1.0407 0.8055 0.7140 0.023 Uiso 1 1 calc R . .
C5 C 0.8286(3) 0.8739(3) 0.6883(2) 0.0187(5) Uani 1 1 d . . .
H5 H 0.8367 0.9226 0.6352 0.022 Uiso 1 1 calc R . .
C6 C 0.9618(3) 0.6672(3) 0.8665(2) 0.0178(5) Uani 1 1 d . . .
H6A H 1.0755 0.7191 0.8989 0.021 Uiso 1 1 calc R . .
H6B H 0.9643 0.5802 0.8211 0.021 Uiso 1 1 calc R . .
C7 C 0.8800(3) 0.6287(3) 0.94853(19) 0.0148(5) Uani 1 1 d . . .
C8 C 0.7585(3) 0.5046(3) 0.92677(19) 0.0159(5) Uani 1 1 d . . .
C9 C 0.6949(3) 0.4637(3) 1.0049(2) 0.0169(5) Uani 1 1 d . . .
H9 H 0.6083 0.3825 0.9895 0.020 Uiso 1 1 calc R . .
C10 C 0.7544(3) 0.5383(3) 1.10489(19) 0.0154(5) Uani 1 1 d . . .
C11 C 0.8761(3) 0.6617(3) 1.12655(19) 0.0141(5) Uani 1 1 d . . .
C12 C 0.9336(3) 0.7109(3) 1.04776(19) 0.0147(5) Uani 1 1 d . . .
C13 C 1.0519(3) 0.8519(3) 1.0699(2) 0.0211(5) Uani 1 1 d . . .
H13A H 1.0488 0.8857 1.0069 0.032 Uiso 1 1 calc R . .
H13C H 1.1618 0.8430 1.0982 0.032 Uiso 1 1 calc R . .
H13B H 1.0218 0.9183 1.1190 0.032 Uiso 1 1 calc R . .
C14 C 0.6958(3) 0.4130(3) 0.8211(2) 0.0211(5) Uani 1 1 d . . .
H14C H 0.6009 0.3398 0.8194 0.032 Uiso 1 1 calc R . .
H14B H 0.7809 0.3698 0.8032 0.032 Uiso 1 1 calc R . .
H14A H 0.6648 0.4699 0.7723 0.032 Uiso 1 1 calc R . .
C15 C 0.6882(4) 0.4828(3) 1.1878(2) 0.0215(5) Uani 1 1 d . . .
H15A H 0.7689 0.4443 1.2277 0.032 Uiso 1 1 calc R . .
H15C H 0.5885 0.4093 1.1570 0.032 Uiso 1 1 calc R . .
H15B H 0.6642 0.5590 1.2322 0.032 Uiso 1 1 calc R . .
C16 C 0.9560(3) 0.7353(3) 1.23611(19) 0.0167(5) Uani 1 1 d . . .
H16A H 0.9787 0.6643 1.2757 0.020 Uiso 1 1 calc R . .
H16B H 1.0615 0.7977 1.2388 0.020 Uiso 1 1 calc R . .
N17 N 0.8597(3) 0.8186(2) 1.28533(16) 0.0143(4) Uani 1 1 d . . .
C18 C 0.7433(3) 0.8748(3) 1.2405(2) 0.0170(5) Uani 1 1 d . . .
H18 H 0.7039 0.8624 1.1691 0.020 Uiso 1 1 calc R . .
N19 N 0.6905(3) 0.9502(2) 1.30978(17) 0.0177(4) Uani 1 1 d . . .
C20 C 0.7796(3) 0.9410(3) 1.4029(2) 0.0204(5) Uani 1 1 d . . .
H20 H 0.7689 0.9845 1.4671 0.025 Uiso 1 1 calc R . .
C21 C 0.8845(3) 0.8605(3) 1.38870(19) 0.0187(5) Uani 1 1 d . . .
H21 H 0.9601 0.8375 1.4399 0.022 Uiso 1 1 calc R . .
Sb22 Sb 0.5000 1.0000 1.0000 0.01370(6) Uani 1 2 d S . .
F23 F 0.6823(2) 0.9258(2) 1.00470(14) 0.0312(4) Uani 1 1 d . . .
F24 F 0.6168(2) 1.14135(18) 1.11342(13) 0.0331(4) Uani 1 1 d . . .
F25 F 0.56552(19) 1.11448(16) 0.91332(12) 0.0206(3) Uani 1 1 d . . .
Sb26 Sb 1.0000 0.5000 0.5000 0.01769(7) Uani 1 2 d S . .
F27 F 1.1894(2) 0.4449(2) 0.55093(14) 0.0313(4) Uani 1 1 d . . .
F28 F 0.9413(2) 0.49606(18) 0.62373(12) 0.0267(4) Uani 1 1 d . . .
F29 F 0.8878(2) 0.31213(18) 0.45129(14) 0.0301(4) Uani 1 1 d . . .
N30 N 0.6612(3) 0.1341(3) 0.59478(19) 0.0265(5) Uani 1 1 d . . .
C31 C 0.6059(3) 0.2196(3) 0.5670(2) 0.0219(6) Uani 1 1 d . . .
C32 C 0.5347(4) 0.3297(3) 0.5328(3) 0.0307(7) Uani 1 1 d . . .
H32A H 0.6133 0.4202 0.5598 0.046 Uiso 1 1 calc R . .
H32B H 0.4367 0.3317 0.5573 0.046 Uiso 1 1 calc R . .
H32C H 0.5062 0.3110 0.4584 0.046 Uiso 1 1 calc R . .

loop_
_atom_site_aniso_label
_atom_site_aniso_U_11
_atom_site_aniso_U_22
_atom_site_aniso_U_33
_atom_site_aniso_U_23
_atom_site_aniso_U_13
_atom_site_aniso_U_12
Ag1 0.01977(11) 0.02063(11) 0.01641(10) 0.00450(7) 0.00454(7) 0.01201(8)
N1 0.0204(11) 0.0183(11) 0.0175(11) 0.0047(9) 0.0042(9) 0.0090(9)
C2 0.0164(12) 0.0159(12) 0.0191(12) 0.0046(10) 0.0070(10) 0.0069(10)
N3 0.0163(10) 0.0157(10) 0.0163(10) 0.0040(8) 0.0054(8) 0.0081(8)
C4 0.0205(13) 0.0213(13) 0.0182(12) 0.0056(10) 0.0088(10) 0.0075(10)
C5 0.0230(13) 0.0192(13) 0.0166(12) 0.0048(10) 0.0079(10) 0.0076(10)
C6 0.0179(12) 0.0224(13) 0.0192(12) 0.0087(10) 0.0072(10) 0.0128(10)
C7 0.0163(12) 0.0168(12) 0.0156(12) 0.0063(9) 0.0050(9) 0.0101(10)
C8 0.0173(12) 0.0155(12) 0.0161(12) 0.0012(9) 0.0034(10) 0.0093(10)
C9 0.0167(12) 0.0133(11) 0.0214(13) 0.0038(10) 0.0045(10) 0.0056(9)
C10 0.0165(12) 0.0165(12) 0.0165(12) 0.0045(9) 0.0056(10) 0.0091(10)
C11 0.0149(12) 0.0146(11) 0.0143(11) 0.0027(9) 0.0012(9) 0.0094(9)
C12 0.0130(11) 0.0144(11) 0.0188(12) 0.0047(9) 0.0029(9) 0.0085(9)
C13 0.0199(13) 0.0173(13) 0.0267(14) 0.0060(11) 0.0062(11) 0.0046(10)
C14 0.0232(14) 0.0215(13) 0.0172(13) -0.0004(10) 0.0019(10) 0.0095(11)
C15 0.0237(14) 0.0211(13) 0.0234(14) 0.0070(11) 0.0109(11) 0.0067(11)
C16 0.0157(12) 0.0186(12) 0.0171(12) 0.0017(10) 0.0029(10) 0.0100(10)
N17 0.0151(10) 0.0152(10) 0.0127(10) 0.0019(8) 0.0017(8) 0.0067(8)
C18 0.0177(12) 0.0199(12) 0.0141(12) 0.0046(10) 0.0014(10) 0.0078(10)
N19 0.0185(11) 0.0207(11) 0.0159(10) 0.0037(9) 0.0044(9) 0.0092(9)
C20 0.0238(14) 0.0251(14) 0.0144(12) 0.0042(10) 0.0046(10) 0.0106(11)
C21 0.0228(13) 0.0225(13) 0.0119(12) 0.0038(10) 0.0016(10) 0.0104(11)
Sb22 0.01522(12) 0.01392(11) 0.01329(11) 0.00396(8) 0.00381(9) 0.00547(9)
F23 0.0293(9) 0.0468(11) 0.0355(10) 0.0246(9) 0.0177(8) 0.0272(9)
F24 0.0490(12) 0.0213(9) 0.0190(8) 0.0011(7) 0.0004(8) -0.0036(8)
F25 0.0228(8) 0.0223(8) 0.0196(8) 0.0103(6) 0.0075(6) 0.0050(6)
Sb26 0.02449(13) 0.01762(12) 0.01503(12) 0.00699(9) 0.00638(10) 0.00998(10)
F27 0.0315(10) 0.0395(10) 0.0313(10) 0.0152(8) 0.0076(8) 0.0220(8)
F28 0.0375(10) 0.0312(9) 0.0180(8) 0.0102(7) 0.0123(7) 0.0134(8)
F29 0.0398(10) 0.0208(8) 0.0302(9) 0.0036(7) 0.0135(8) 0.0049(8)
N30 0.0286(13) 0.0270(13) 0.0263(13) 0.0058(10) 0.0094(11) 0.0095(11)
C31 0.0206(13) 0.0239(14) 0.0197(13) 0.0002(11) 0.0071(11) 0.0037(11)
C32 0.0307(16) 0.0308(16) 0.0299(16) 0.0057(13) 0.0024(13) 0.0118(13)

loop_
_atom_type_symbol
_atom_type_description
_atom_type_scat_dispersion_real
_atom_type_scat_dispersion_imag
_atom_type_scat_source
C C 0.0033 0.0016 'International Tables Vol C Tables 4.2.6.8 and 6.1.1.4'
H H 0.0000 0.0000 'International Tables Vol C Tables 4.2.6.8 and 6.1.1.4'
N N 0.0061 0.0033 'International Tables Vol C Tables 4.2.6.8 and 6.1.1.4'
F F 0.0171 0.0103 'International Tables Vol C Tables 4.2.6.8 and 6.1.1.4'
Ag Ag -0.8971 1.1015 'International Tables Vol C Tables 4.2.6.8 and 6.1.1.4'
Sb Sb -0.5866 1.5461 'International Tables Vol C Tables 4.2.6.8 and 6.1.1.4'

loop_
_geom_angle_atom_site_label_1
_geom_angle_atom_site_label_2
_geom_angle_atom_site_label_3
_geom_angle
_geom_angle_site_symmetry_1
_geom_angle_site_symmetry_3
_geom_angle_publ_flag
N1 Ag1 N19 178.96(9) . 2_677 ?
C2 N1 C5 105.7(2) . . ?
C2 N1 Ag1 127.64(19) . . ?
C5 N1 Ag1 126.21(18) . . ?
N1 C2 N3 111.4(2) . . ?
N1 C2 H2 124.3 . . ?
N3 C2 H2 124.3 . . ?
C2 N3 C4 107.2(2) . . ?
C2 N3 C6 128.1(2) . . ?
C4 N3 C6 124.6(2) . . ?
C5 C4 N3 106.2(2) . . ?
C5 C4 H4 126.9 . . ?
N3 C4 H4 126.9 . . ?
C4 C5 N1 109.5(2) . . ?
C4 C5 H5 125.2 . . ?
N1 C5 H5 125.2 . . ?
N3 C6 C7 114.1(2) . . ?
N3 C6 H6A 108.7 . . ?
C7 C6 H6A 108.7 . . ?
N3 C6 H6B 108.7 . . ?
C7 C6 H6B 108.7 . . ?
H6A C6 H6B 107.6 . . ?
C8 C7 C12 120.0(2) . . ?
C8 C7 C6 119.5(2) . . ?
C12 C7 C6 120.3(2) . . ?
C9 C8 C7 119.0(2) . . ?
C9 C8 C14 118.9(2) . . ?
C7 C8 C14 122.0(2) . . ?
C10 C9 C8 121.8(2) . . ?
C10 C9 H9 119.1 . . ?
C8 C9 H9 119.1 . . ?
C9 C10 C11 119.0(2) . . ?
C9 C10 C15 119.3(2) . . ?
C11 C10 C15 121.7(2) . . ?
C10 C11 C12 120.2(2) . . ?
C10 C11 C16 119.7(2) . . ?
C12 C11 C16 119.9(2) . . ?
C11 C12 C7 119.6(2) . . ?
C11 C12 C13 120.0(2) . . ?
C7 C12 C13 120.4(2) . . ?
C12 C13 H13A 109.5 . . ?
C12 C13 H13C 109.5 . . ?
H13A C13 H13C 109.5 . . ?
C12 C13 H13B 109.5 . . ?
H13A C13 H13B 109.5 . . ?
H13C C13 H13B 109.5 . . ?
C8 C14 H14C 109.5 . . ?
C8 C14 H14B 109.5 . . ?
H14C C14 H14B 109.5 . . ?
C8 C14 H14A 109.5 . . ?
H14C C14 H14A 109.5 . . ?
H14B C14 H14A 109.5 . . ?
C10 C15 H15A 109.5 . . ?
C10 C15 H15C 109.5 . . ?
H15A C15 H15C 109.5 . . ?
C10 C15 H15B 109.5 . . ?
H15A C15 H15B 109.5 . . ?
H15C C15 H15B 109.5 . . ?
N17 C16 C11 114.8(2) . . ?
N17 C16 H16A 108.6 . . ?
C11 C16 H16A 108.6 . . ?
N17 C16 H16B 108.6 . . ?
C11 C16 H16B 108.6 . . ?
H16A C16 H16B 107.5 . . ?
C18 N17 C21 107.8(2) . . ?
C18 N17 C16 127.7(2) . . ?
C21 N17 C16 124.3(2) . . ?
N19 C18 N17 110.6(2) . . ?
N19 C18 H18 124.7 . . ?
N17 C18 H18 124.7 . . ?
C18 N19 C20 105.8(2) . . ?
C18 N19 Ag1 129.15(18) . 2_677 ?
C20 N19 Ag1 124.69(18) . 2_677 ?
C21 C20 N19 109.5(2) . . ?
C21 C20 H20 125.2 . . ?
N19 C20 H20 125.2 . . ?
C20 C21 N17 106.2(2) . . ?
C20 C21 H21 126.9 . . ?
N17 C21 H21 126.9 . . ?
F23 Sb22 F23 180.000(1) 2_677 . ?
F23 Sb22 F24 90.18(9) 2_677 . ?
F23 Sb22 F24 89.82(9) . . ?
F23 Sb22 F24 89.82(9) 2_677 2_677 ?
F23 Sb22 F24 90.18(9) . 2_677 ?
F24 Sb22 F24 180.000(1) . 2_677 ?
F23 Sb22 F25 88.73(7) 2_677 . ?
F23 Sb22 F25 91.27(7) . . ?
F24 Sb22 F25 90.19(8) . . ?
F24 Sb22 F25 89.81(7) 2_677 . ?
F23 Sb22 F25 91.27(7) 2_677 2_677 ?
F23 Sb22 F25 88.73(7) . 2_677 ?
F24 Sb22 F25 89.81(7) . 2_677 ?
F24 Sb22 F25 90.19(8) 2_677 2_677 ?
F25 Sb22 F25 180.000(1) . 2_677 ?
F27 Sb26 F27 180.000(1) . 2_766 ?
F27 Sb26 F29 89.94(9) . 2_766 ?
F27 Sb26 F29 90.06(9) 2_766 2_766 ?
F27 Sb26 F29 90.06(9) . . ?
F27 Sb26 F29 89.94(9) 2_766 . ?
F29 Sb26 F29 180.0 2_766 . ?
F27 Sb26 F28 90.16(8) . . ?
F27 Sb26 F28 89.84(8) 2_766 . ?
F29 Sb26 F28 90.43(8) 2_766 . ?
F29 Sb26 F28 89.57(8) . . ?
F27 Sb26 F28 89.84(8) . 2_766 ?
F27 Sb26 F28 90.16(8) 2_766 2_766 ?
F29 Sb26 F28 89.57(8) 2_766 2_766 ?
F29 Sb26 F28 90.43(8) . 2_766 ?
F28 Sb26 F28 180.0 . 2_766 ?
N30 C31 C32 179.2(3) . . ?
C31 C32 H32A 109.5 . . ?
C31 C32 H32B 109.5 . . ?
H32A C32 H32B 109.5 . . ?
C31 C32 H32C 109.5 . . ?
H32A C32 H32C 109.5 . . ?
H32B C32 H32C 109.5 . . ?

loop_
_geom_bond_atom_site_label_1
_geom_bond_atom_site_label_2
_geom_bond_distance
_geom_bond_site_symmetry_2
_geom_bond_publ_flag
Ag1 N1 2.105(2) . ?
Ag1 N19 2.105(2) 2_677 ?
N1 C2 1.322(3) . ?
N1 C5 1.381(3) . ?
C2 N3 1.345(3) . ?
C2 H2 0.9500 . ?
N3 C4 1.377(3) . ?
N3 C6 1.478(3) . ?
C4 C5 1.358(4) . ?
C4 H4 0.9500 . ?
C5 H5 0.9500 . ?
C6 C7 1.516(3) . ?
C6 H6A 0.9900 . ?
C6 H6B 0.9900 . ?
C7 C8 1.402(4) . ?
C7 C12 1.405(4) . ?
C8 C9 1.390(4) . ?
C8 C14 1.512(4) . ?
C9 C10 1.390(4) . ?
C9 H9 0.9500 . ?
C10 C11 1.399(4) . ?
C10 C15 1.515(4) . ?
C11 C12 1.404(4) . ?
C11 C16 1.515(3) . ?
C12 C13 1.512(4) . ?
C13 H13A 0.9800 . ?
C13 H13C 0.9800 . ?
C13 H13B 0.9800 . ?
C14 H14C 0.9800 . ?
C14 H14B 0.9800 . ?
C14 H14A 0.9800 . ?
C15 H15A 0.9800 . ?
C15 H15C 0.9800 . ?
C15 H15B 0.9800 . ?
C16 N17 1.476(3) . ?
C16 H16A 0.9900 . ?
C16 H16B 0.9900 . ?
N17 C18 1.342(3) . ?
N17 C21 1.375(3) . ?
C18 N19 1.330(3) . ?
C18 H18 0.9500 . ?
N19 C20 1.381(3) . ?
N19 Ag1 2.105(2) 2_677 ?
C20 C21 1.352(4) . ?
C20 H20 0.9500 . ?
C21 H21 0.9500 . ?
Sb22 F23 1.8711(17) 2_677 ?
Sb22 F23 1.8711(17) . ?
Sb22 F24 1.8734(17) . ?
Sb22 F24 1.8734(17) 2_677 ?
Sb22 F25 1.8796(15) . ?
Sb22 F25 1.8796(15) 2_677 ?
Sb26 F27 1.8727(17) . ?
Sb26 F27 1.8727(17) 2_766 ?
Sb26 F29 1.8741(17) 2_766 ?
Sb26 F29 1.8741(17) . ?
Sb26 F28 1.8815(16) . ?
Sb26 F28 1.8815(16) 2_766 ?
N30 C31 1.141(4) . ?
C31 C32 1.462(4) . ?
C32 H32A 0.9800 . ?
C32 H32B 0.9800 . ?
C32 H32C 0.9800 . ?

loop_
_geom_torsion_atom_site_label_1
_geom_torsion_atom_site_label_2
_geom_torsion_atom_site_label_3
_geom_torsion_atom_site_label_4
_geom_torsion
_geom_torsion_site_symmetry_1
_geom_torsion_site_symmetry_2
_geom_torsion_site_symmetry_3
_geom_torsion_site_symmetry_4
_geom_torsion_publ_flag
C5 N1 C2 N3 0.1(3) . . . . ?
Ag1 N1 C2 N3 -172.12(17) . . . . ?
N1 C2 N3 C4 -0.1(3) . . . . ?
N1 C2 N3 C6 -176.7(2) . . . . ?
C2 N3 C4 C5 0.1(3) . . . . ?
C6 N3 C4 C5 176.8(2) . . . . ?
N3 C4 C5 N1 0.0(3) . . . . ?
C2 N1 C5 C4 -0.1(3) . . . . ?
Ag1 N1 C5 C4 172.30(18) . . . . ?
C2 N3 C6 C7 -9.6(4) . . . . ?
C4 N3 C6 C7 174.4(2) . . . . ?
N3 C6 C7 C8 90.4(3) . . . . ?
N3 C6 C7 C12 -94.4(3) . . . . ?
C12 C7 C8 C9 -1.1(4) . . . . ?
C6 C7 C8 C9 174.1(2) . . . . ?
C12 C7 C8 C14 179.5(2) . . . . ?
C6 C7 C8 C14 -5.2(4) . . . . ?
C7 C8 C9 C10 -3.5(4) . . . . ?
C14 C8 C9 C10 175.8(2) . . . . ?
C8 C9 C10 C11 3.3(4) . . . . ?
C8 C9 C10 C15 -175.7(2) . . . . ?
C9 C10 C11 C12 1.7(4) . . . . ?
C15 C10 C11 C12 -179.4(2) . . . . ?
C9 C10 C11 C16 -172.9(2) . . . . ?
C15 C10 C11 C16 6.0(4) . . . . ?
C10 C11 C12 C7 -6.3(4) . . . . ?
C16 C11 C12 C7 168.3(2) . . . . ?
C10 C11 C12 C13 173.4(2) . . . . ?
C16 C11 C12 C13 -11.9(3) . . . . ?
C8 C7 C12 C11 6.0(4) . . . . ?
C6 C7 C12 C11 -169.2(2) . . . . ?
C8 C7 C12 C13 -173.7(2) . . . . ?
C6 C7 C12 C13 11.1(3) . . . . ?
C10 C11 C16 N17 -78.4(3) . . . . ?
C12 C11 C16 N17 106.9(3) . . . . ?
C11 C16 N17 C18 -24.2(4) . . . . ?
C11 C16 N17 C21 160.8(2) . . . . ?
C21 N17 C18 N19 -0.5(3) . . . . ?
C16 N17 C18 N19 -176.1(2) . . . . ?
N17 C18 N19 C20 0.3(3) . . . . ?
N17 C18 N19 Ag1 -172.88(18) . . . 2_677 ?
C18 N19 C20 C21 0.0(3) . . . . ?
Ag1 N19 C20 C21 173.55(19) 2_677 . . . ?
N19 C20 C21 N17 -0.3(3) . . . . ?
C18 N17 C21 C20 0.4(3) . . . . ?
C16 N17 C21 C20 176.3(2) . . . . ?
